data_1518976
loop_
_publ_author_name
'Malcolm H. Chisholm'
'Christopher B. Durr'
'Thomas F. Spilker'
'Philip J. Young'

_publ_section_title
;
 Molecular ordering by halide-halide interactions in dimolybdenum
 p-halobenzoates
;
_journal_name_full 'Inorganica Chimica Acta'
_journal_page_first 300
_journal_page_last 307
_journal_volume 424
_journal_year 2015
_chemical_compound_source 'synthesis as described'
_chemical_formula_moiety 'C46 H54 I2 Mo2 O8, 2(C4 H8 O)'
_chemical_formula_sum 'C54 H70 I2 Mo2 O10'
_chemical_formula_weight 1324.78
_space_group_crystal_system triclinic
_space_group_IT_number 2
_space_group_name_Hall '-P 1'
_space_group_name_H-M_alt 'P -1'
_symmetry_cell_setting triclinic
_symmetry_Int_Tables_number 2
_symmetry_space_group_name_Hall '-P 1'
_symmetry_space_group_name_H-M 'P -1'
_atom_sites_solution_hydrogens geom
_cell_angle_alpha 76.668(2)
_cell_angle_beta 86.3660(10)
_cell_angle_gamma 65.537(2)
_cell_formula_units_Z 1
_cell_length_a 10.0917(3)
_cell_length_b 10.4630(2)
_cell_length_c 14.7965(4)
_cell_measurement_reflns_used 6209
_cell_measurement_temperature 150(2)
_cell_measurement_theta_max 27.485
_cell_measurement_theta_min 1.018
_cell_measurement_wavelength 0.71073
_cell_volume 1382.87(7)
_computing_cell_refinement 'HKL Scalepack (Otwinowski & Minor 1997)'
_computing_data_collection 'Collect (Bruker AXS BV, 1997-2004)'
_computing_data_reduction 'HKL Denzo and Scalepack (Otwinowski & Minor 1997)'
_computing_molecular_graphics 'Ortep-3 for Windows (Farrugia, 1997)'
_computing_publication_material 'WinGX publication routines (Farrugia, 1999)'
_computing_structure_refinement 'SHELXL-2012 (Sheldrick, 2012)'
_diffrn_ambient_temperature 150(2)
_diffrn_detector 'CCD plate'
_diffrn_detector_area_resol_mean 9
_diffrn_measured_fraction_theta_full 1
_diffrn_measured_fraction_theta_max 0.997
_diffrn_measurement_device '95mm CCD camera on \k-goniostat'
_diffrn_measurement_device_type KappaCCD
_diffrn_measurement_method CCD
_diffrn_orient_matrix_type 'by Bruker AXS Collect from scalepack cell'
_diffrn_orient_matrix_UB_11 0.0633088
_diffrn_orient_matrix_UB_12 -0.0688893
_diffrn_orient_matrix_UB_13 -0.0378214
_diffrn_orient_matrix_UB_21 0.0820312
_diffrn_orient_matrix_UB_22 0.0265317
_diffrn_orient_matrix_UB_23 0.0088545
_diffrn_orient_matrix_UB_31 0.0336914
_diffrn_orient_matrix_UB_32 -0.0785047
_diffrn_orient_matrix_UB_33 0.0576389
_diffrn_radiation_monochromator 'horizonally mounted graphite crystal'
_diffrn_radiation_probe x-ray
_diffrn_radiation_type MoK\a
_diffrn_radiation_wavelength 0.71073
_diffrn_reflns_av_R_equivalents 0.041
_diffrn_reflns_Laue_measured_fraction_full 1
_diffrn_reflns_Laue_measured_fraction_max 0.997
_diffrn_reflns_limit_h_max 13
_diffrn_reflns_limit_h_min -13
_diffrn_reflns_limit_k_max 13
_diffrn_reflns_limit_k_min -13
_diffrn_reflns_limit_l_max 19
_diffrn_reflns_limit_l_min -19
_diffrn_reflns_number 12258
_diffrn_reflns_point_group_measured_fraction_max 0.997
_diffrn_reflns_theta_full 25.242
_diffrn_reflns_theta_max 27.426
_diffrn_reflns_theta_min 1.415
_diffrn_source 'Enraf Nonius FR590'
_exptl_absorpt_coefficient_mu 1.623
_exptl_absorpt_correction_T_max 0.734
_exptl_absorpt_correction_T_min 0.594
_exptl_absorpt_correction_type multi-scan
_exptl_absorpt_process_details 'HKL Scalepack (Otwinowski & Minor, 1997)'
_exptl_crystal_colour orange
_exptl_crystal_density_diffrn 1.591
_exptl_crystal_density_method 'not measured'
_exptl_crystal_description block
_exptl_crystal_F_000 664
_exptl_crystal_size_max 0.31
_exptl_crystal_size_mid 0.27
_exptl_crystal_size_min 0.19
_refine_diff_density_max 2.111
_refine_diff_density_min -0.969
_refine_diff_density_rms 0.225
_refine_ls_extinction_method none
_refine_ls_goodness_of_fit_ref 1.116
_refine_ls_hydrogen_treatment constr
_refine_ls_matrix_type full
_refine_ls_number_parameters 307
_refine_ls_number_reflns 6286
_refine_ls_number_restraints 0
_refine_ls_restrained_S_all 1.116
_refine_ls_R_factor_all 0.0635
_refine_ls_R_factor_gt 0.0381
_refine_ls_shift/su_max 0.002
_refine_ls_shift/su_mean 0
_refine_ls_structure_factor_coef Fsqd
_refine_ls_weighting_details
;
 w=1/[\s^2^(Fo^2^)+(0.0761P)^2^]
 where P=(Fo^2^+2Fc^2^)/3
;
_refine_ls_weighting_scheme calc
_refine_ls_wR_factor_gt 0.0941
_refine_ls_wR_factor_ref 0.1277
_reflns_number_gt 4773
_reflns_number_total 6286
_reflns_threshold_expression 'I > 2\s(I)'
_cod_data_source_file ICA-2015-424-300-307-4.cif
_cod_data_source_block cbd043
_cod_database_code 1518976

loop_
_symmetry_equiv_pos_as_xyz
'x, y, z'
'-x, -y, -z'

loop_
_atom_site_label
_atom_site_type_symbol
_atom_site_fract_x
_atom_site_fract_y
_atom_site_fract_z
_atom_site_U_iso_or_equiv
_atom_site_adp_type
_atom_site_occupancy
_atom_site_calc_flag
_atom_site_disorder_assembly
_atom_site_disorder_group
O5 O 0.6618(3) 0.4850(3) 0.0892(2) 0.0302(6) Uani 1 d . .
C25 C 0.6700(4) 0.4159(5) 0.1855(3) 0.0329(10) Uani 1 d . .
H25A H 0.6982 0.4662 0.2247 0.039 Uiso 1 calc . .
H25B H 0.7415 0.314 0.1969 0.039 Uiso 1 calc . .
C22 C 1.1838(5) -0.1141(5) -0.0520(3) 0.0390(11) Uani 1 d . .
H22A H 1.2116 -0.1558 0.014 0.059 Uiso 1 calc . .
H22B H 1.2528 -0.1766 -0.0894 0.059 Uiso 1 calc . .
H22C H 1.0855 -0.1054 -0.0634 0.059 Uiso 1 calc . .
C23 C 1.3334(5) 0.0252(5) -0.0494(3) 0.0392(11) Uani 1 d . .
H23A H 1.3548 -0.0232 0.0164 0.059 Uiso 1 calc . .
H23B H 1.3298 0.1224 -0.0589 0.059 Uiso 1 calc . .
H23C H 1.4098 -0.03 -0.0869 0.059 Uiso 1 calc . .
C19 C 1.1771(5) 0.0289(5) -0.4245(3) 0.0406(11) Uani 1 d . .
H19 H 1.1085 0.0945 -0.4778 0.049 Uiso 1 calc . .
C24 C 0.5253(5) 0.6097(5) 0.0741(4) 0.0437(12) Uani 1 d . .
H24A H 0.4857 0.6309 0.0102 0.052 Uiso 1 calc . .
H24B H 0.5376 0.695 0.0833 0.052 Uiso 1 calc . .
C18 C 0.7996(5) 0.5454(5) -0.3876(4) 0.0489(13) Uani 1 d . .
H18A H 0.7403 0.4906 -0.3664 0.073 Uiso 1 calc . .
H18B H 0.8385 0.5288 -0.4482 0.073 Uiso 1 calc . .
H18C H 0.7391 0.6483 -0.3932 0.073 Uiso 1 calc . .
C17 C 1.0205(6) 0.5793(5) -0.3484(4) 0.0488(13) Uani 1 d . .
H17A H 0.9592 0.683 -0.3619 0.073 Uiso 1 calc . .
H17B H 1.0712 0.5527 -0.4044 0.073 Uiso 1 calc . .
H17C H 1.0921 0.5551 -0.2986 0.073 Uiso 1 calc . .
C21 C 1.1581(6) -0.1091(5) -0.4050(3) 0.0525(14) Uani 1 d . .
H21A H 1.0585 -0.0914 -0.3856 0.079 Uiso 1 calc . .
H21B H 1.2275 -0.1794 -0.3554 0.079 Uiso 1 calc . .
H21C H 1.1759 -0.1471 -0.4614 0.079 Uiso 1 calc . .
C20 C 1.3270(7) 0.0108(8) -0.4559(5) 0.077(2) Uani 1 d . .
H20A H 1.3333 0.1042 -0.4689 0.116 Uiso 1 calc . .
H20B H 1.3464 -0.0269 -0.5124 0.116 Uiso 1 calc . .
H20C H 1.3992 -0.0569 -0.4069 0.116 Uiso 1 calc . .
C26 C 0.5185(5) 0.4260(6) 0.2053(4) 0.0465(12) Uani 1 d . .
H26A H 0.4979 0.4224 0.2719 0.056 Uiso 1 calc . .
H26B H 0.5036 0.3476 0.1869 0.056 Uiso 1 calc . .
C27 C 0.4241(5) 0.5719(6) 0.1454(4) 0.0563(15) Uani 1 d . .
H27A H 0.3828 0.6449 0.1835 0.068 Uiso 1 calc . .
H27B H 0.3431 0.5666 0.1143 0.068 Uiso 1 calc . .
Mo1 Mo 0.90200(3) 0.48826(3) 0.01694(2) 0.01759(11) Uani 1 d . .
I2 I 1.50683(3) -0.34568(3) 0.40517(2) 0.04006(12) Uani 1 d . .
O4 O 1.0113(3) 0.2966(3) 0.11735(17) 0.0198(5) Uani 1 d . .
C5 C 1.3876(4) -0.1470(4) 0.3139(3) 0.0250(8) Uani 1 d . .
O2 O 0.7807(3) 0.6775(3) -0.08261(17) 0.0201(5) Uani 1 d . .
O1 O 0.9260(3) 0.3666(3) -0.08254(17) 0.0211(5) Uani 1 d . .
C1 C 1.1496(4) 0.2533(4) 0.1284(3) 0.0199(8) Uani 1 d . .
C2 C 1.2307(4) 0.1152(4) 0.1955(3) 0.0210(8) Uani 1 d . .
C9 C 1.0663(4) 0.2587(4) -0.2043(3) 0.0218(8) Uani 1 d . .
O3 O 0.8662(3) 0.6090(3) 0.11972(18) 0.0214(5) Uani 1 d . .
C3 C 1.1643(4) 0.0234(4) 0.2348(3) 0.0297(9) Uani 1 d . .
H3 H 1.0644 0.0512 0.2206 0.036 Uiso 1 calc . .
C10 C 1.0173(4) 0.3333(4) -0.2956(3) 0.0281(9) Uani 1 d . .
C8 C 1.0393(4) 0.3441(4) -0.1307(3) 0.0211(8) Uani 1 d . .
C15 C 1.1861(4) 0.0349(4) -0.0788(3) 0.0272(9) Uani 1 d . .
H15 H 1.1112 0.096 -0.0412 0.033 Uiso 1 calc . .
C14 C 1.1440(4) 0.1094(4) -0.1801(3) 0.0242(8) Uani 1 d . .
C4 C 1.2423(5) -0.1079(4) 0.2944(3) 0.0336(10) Uani 1 d . .
H4 H 1.1965 -0.1701 0.3213 0.04 Uiso 1 calc . .
C12 C 1.1357(4) 0.1067(5) -0.3447(3) 0.0295(9) Uani 1 d . .
C13 C 1.1790(4) 0.0357(4) -0.2520(3) 0.0288(9) Uani 1 d . .
H13 H 1.2339 -0.0657 -0.2375 0.035 Uiso 1 calc . .
C16 C 0.9249(5) 0.4962(5) -0.3177(3) 0.0355(10) Uani 1 d . .
H16 H 0.8806 0.5213 -0.2583 0.043 Uiso 1 calc . .
C7 C 1.3765(4) 0.0748(4) 0.2177(3) 0.0286(9) Uani 1 d . .
H7 H 1.4223 0.1379 0.1928 0.034 Uiso 1 calc . .
C11 C 1.0535(5) 0.2544(5) -0.3643(3) 0.0334(10) Uani 1 d . .
H11 H 1.0208 0.3034 -0.4266 0.04 Uiso 1 calc . .
C6 C 1.4555(4) -0.0586(4) 0.2767(3) 0.0303(9) Uani 1 d . .
H6 H 1.5558 -0.0877 0.2909 0.036 Uiso 1 calc . .

loop_
_atom_site_aniso_label
_atom_site_aniso_U_11
_atom_site_aniso_U_22
_atom_site_aniso_U_33
_atom_site_aniso_U_23
_atom_site_aniso_U_13
_atom_site_aniso_U_12
O5 0.0241(14) 0.0317(15) 0.0335(17) -0.0058(13) 0.0041(12) -0.0114(12)
C25 0.029(2) 0.031(2) 0.035(3) 0.0001(19) 0.0015(19) -0.0125(19)
C22 0.049(3) 0.035(2) 0.037(3) -0.002(2) -0.005(2) -0.024(2)
C23 0.034(2) 0.041(3) 0.047(3) -0.009(2) -0.005(2) -0.019(2)
C19 0.048(3) 0.048(3) 0.034(3) -0.018(2) 0.009(2) -0.024(2)
C24 0.023(2) 0.037(3) 0.060(3) -0.004(2) -0.002(2) -0.005(2)
C18 0.042(3) 0.043(3) 0.054(3) -0.005(2) -0.006(2) -0.012(2)
C17 0.064(3) 0.034(3) 0.050(3) 0.002(2) -0.013(3) -0.025(2)
C21 0.084(4) 0.053(3) 0.039(3) -0.028(2) 0.015(3) -0.039(3)
C20 0.079(4) 0.109(5) 0.089(5) -0.074(4) 0.054(4) -0.063(4)
C26 0.045(3) 0.060(3) 0.047(3) -0.017(3) 0.013(2) -0.034(3)
C27 0.027(2) 0.078(4) 0.061(4) -0.020(3) 0.005(2) -0.017(3)
Mo1 0.01755(18) 0.01665(17) 0.01903(19) -0.00237(13) -0.00014(13) -0.00823(13)
I2 0.0406(2) 0.02650(17) 0.0410(2) 0.00796(13) -0.01125(14) -0.00829(14)
O4 0.0198(13) 0.0175(13) 0.0211(14) -0.0015(10) -0.0015(11) -0.0078(10)
C5 0.028(2) 0.0186(18) 0.023(2) 0.0025(15) -0.0048(16) -0.0070(16)
O2 0.0179(12) 0.0207(13) 0.0209(14) -0.0014(10) 0.0001(10) -0.0087(11)
O1 0.0225(13) 0.0216(13) 0.0229(14) -0.0057(11) 0.0021(11) -0.0124(11)
C1 0.0214(19) 0.0195(18) 0.021(2) -0.0068(15) 0.0027(15) -0.0099(15)
C2 0.0223(19) 0.0201(18) 0.0189(19) -0.0016(15) -0.0006(15) -0.0083(16)
C9 0.0199(18) 0.027(2) 0.022(2) -0.0077(16) 0.0026(15) -0.0118(16)
O3 0.0199(12) 0.0227(13) 0.0248(14) -0.0077(11) 0.0025(11) -0.0110(11)
C3 0.024(2) 0.029(2) 0.036(2) 0.0003(18) -0.0027(18) -0.0135(18)
C10 0.033(2) 0.034(2) 0.024(2) -0.0037(17) 0.0013(17) -0.0211(19)
C8 0.0246(19) 0.0170(18) 0.021(2) -0.0025(15) -0.0015(16) -0.0089(15)
C15 0.026(2) 0.026(2) 0.027(2) -0.0045(17) -0.0015(17) -0.0097(17)
C14 0.0223(19) 0.027(2) 0.029(2) -0.0094(17) 0.0040(16) -0.0151(17)
C4 0.032(2) 0.027(2) 0.036(3) 0.0084(18) -0.0010(19) -0.0147(18)
C12 0.031(2) 0.039(2) 0.030(2) -0.0151(19) 0.0084(18) -0.0221(19)
C13 0.029(2) 0.028(2) 0.037(2) -0.0130(18) 0.0059(18) -0.0168(18)
C16 0.048(3) 0.034(2) 0.023(2) -0.0034(18) -0.002(2) -0.016(2)
C7 0.027(2) 0.026(2) 0.032(2) 0.0036(17) -0.0035(18) -0.0145(17)
C11 0.044(2) 0.039(2) 0.024(2) -0.0051(19) 0.0021(19) -0.024(2)
C6 0.025(2) 0.032(2) 0.031(2) 0.0022(18) -0.0057(18) -0.0122(18)

loop_
_atom_type_symbol
_atom_type_description
_atom_type_scat_dispersion_real
_atom_type_scat_dispersion_imag
_atom_type_scat_source
C C 0.0033 0.0016 'International Tables Vol C Tables 4.2.6.8 and 6.1.1.4'
H H 0 0 'International Tables Vol C Tables 4.2.6.8 and 6.1.1.4'
I I -0.4742 1.8119 'International Tables Vol C Tables 4.2.6.8 and 6.1.1.4'
Mo Mo -1.6832 0.6857 'International Tables Vol C Tables 4.2.6.8 and 6.1.1.4'
O O 0.0106 0.006 'International Tables Vol C Tables 4.2.6.8 and 6.1.1.4'

loop_
_geom_angle_atom_site_label_1
_geom_angle_atom_site_label_2
_geom_angle_atom_site_label_3
_geom_angle
_geom_angle_site_symmetry_1
_geom_angle_site_symmetry_3
C25 O5 C24 106.3(3) . .
O5 C25 C26 104.1(3) . .
O5 C25 H25A 110.9 . .
C26 C25 H25A 110.9 . .
O5 C25 H25B 110.9 . .
C26 C25 H25B 110.9 . .
H25A C25 H25B 109 . .
C15 C22 H22A 109.5 . .
C15 C22 H22B 109.5 . .
H22A C22 H22B 109.5 . .
C15 C22 H22C 109.5 . .
H22A C22 H22C 109.5 . .
H22B C22 H22C 109.5 . .
C15 C23 H23A 109.5 . .
C15 C23 H23B 109.5 . .
H23A C23 H23B 109.5 . .
C15 C23 H23C 109.5 . .
H23A C23 H23C 109.5 . .
H23B C23 H23C 109.5 . .
C21 C19 C20 112.6(4) . .
C21 C19 C12 114.1(4) . .
C20 C19 C12 110.6(4) . .
C21 C19 H19 106.3 . .
C20 C19 H19 106.3 . .
C12 C19 H19 106.3 . .
O5 C24 C27 105.6(4) . .
O5 C24 H24A 110.6 . .
C27 C24 H24A 110.6 . .
O5 C24 H24B 110.6 . .
C27 C24 H24B 110.6 . .
H24A C24 H24B 108.7 . .
C16 C18 H18A 109.5 . .
C16 C18 H18B 109.5 . .
H18A C18 H18B 109.5 . .
C16 C18 H18C 109.5 . .
H18A C18 H18C 109.5 . .
H18B C18 H18C 109.5 . .
C16 C17 H17A 109.5 . .
C16 C17 H17B 109.5 . .
H17A C17 H17B 109.5 . .
C16 C17 H17C 109.5 . .
H17A C17 H17C 109.5 . .
H17B C17 H17C 109.5 . .
C19 C21 H21A 109.5 . .
C19 C21 H21B 109.5 . .
H21A C21 H21B 109.5 . .
C19 C21 H21C 109.5 . .
H21A C21 H21C 109.5 . .
H21B C21 H21C 109.5 . .
C19 C20 H20A 109.5 . .
C19 C20 H20B 109.5 . .
H20A C20 H20B 109.5 . .
C19 C20 H20C 109.5 . .
H20A C20 H20C 109.5 . .
H20B C20 H20C 109.5 . .
C25 C26 C27 102.7(4) . .
C25 C26 H26A 111.2 . .
C27 C26 H26A 111.2 . .
C25 C26 H26B 111.2 . .
C27 C26 H26B 111.2 . .
H26A C26 H26B 109.1 . .
C26 C27 C24 105.3(4) . .
C26 C27 H27A 110.7 . .
C24 C27 H27A 110.7 . .
C26 C27 H27B 110.7 . .
C24 C27 H27B 110.7 . .
H27A C27 H27B 108.8 . .
O1 Mo1 Mo1 93.15(7) . 2_765
O1 Mo1 O4 89.81(10) . .
Mo1 Mo1 O4 91.53(7) 2_765 .
O1 Mo1 O2 89.40(10) . .
Mo1 Mo1 O2 92.02(7) 2_765 .
O4 Mo1 O2 176.40(9) . .
O1 Mo1 O3 176.51(9) . .
Mo1 Mo1 O3 90.34(7) 2_765 .
O4 Mo1 O3 89.91(10) . .
O2 Mo1 O3 90.67(10) . .
C1 O4 Mo1 117.2(2) . .
C6 C5 C4 121.6(4) . .
C6 C5 I2 119.1(3) . .
C4 C5 I2 119.3(3) . .
C1 O2 Mo1 116.9(2) 2_765 .
C8 O1 Mo1 115.9(2) . .
O2 C1 O4 122.4(3) 2_765 .
O2 C1 C2 119.1(3) 2_765 .
O4 C1 C2 118.4(3) . .
C3 C2 C7 119.3(4) . .
C3 C2 C1 121.1(4) . .
C7 C2 C1 119.6(3) . .
C14 C9 C10 122.4(4) . .
C14 C9 C8 119.1(3) . .
C10 C9 C8 118.4(3) . .
C8 O3 Mo1 117.8(2) 2_765 .
C4 C3 C2 120.8(4) . .
C4 C3 H3 119.6 . .
C2 C3 H3 119.6 . .
C11 C10 C9 117.9(4) . .
C11 C10 C16 121.8(4) . .
C9 C10 C16 120.4(4) . .
O3 C8 O1 122.9(3) 2_765 .
O3 C8 C9 117.1(3) 2_765 .
O1 C8 C9 120.1(3) . .
C14 C15 C22 113.7(3) . .
C14 C15 C23 112.9(3) . .
C22 C15 C23 109.8(3) . .
C14 C15 H15 106.7 . .
C22 C15 H15 106.7 . .
C23 C15 H15 106.7 . .
C9 C14 C13 117.3(4) . .
C9 C14 C15 119.4(3) . .
C13 C14 C15 123.3(4) . .
C5 C4 C3 118.9(4) . .
C5 C4 H4 120.5 . .
C3 C4 H4 120.5 . .
C11 C12 C13 118.1(4) . .
C11 C12 C19 119.1(4) . .
C13 C12 C19 122.9(4) . .
C14 C13 C12 122.1(4) . .
C14 C13 H13 118.9 . .
C12 C13 H13 118.9 . .
C18 C16 C10 113.9(4) . .
C18 C16 C17 111.1(4) . .
C10 C16 C17 110.9(4) . .
C18 C16 H16 106.8 . .
C10 C16 H16 106.8 . .
C17 C16 H16 106.8 . .
C2 C7 C6 119.8(4) . .
C2 C7 H7 120.1 . .
C6 C7 H7 120.1 . .
C12 C11 C10 122.2(4) . .
C12 C11 H11 118.9 . .
C10 C11 H11 118.9 . .
C5 C6 C7 119.6(4) . .
C5 C6 H6 120.2 . .
C7 C6 H6 120.2 . .

loop_
_geom_bond_atom_site_label_1
_geom_bond_atom_site_label_2
_geom_bond_distance
_geom_bond_site_symmetry_2
O5 C25 1.432(5) .
O5 C24 1.437(5) .
C25 C26 1.503(6) .
C25 H25A 0.99 .
C25 H25B 0.99 .
C22 C15 1.527(6) .
C22 H22A 0.98 .
C22 H22B 0.98 .
C22 H22C 0.98 .
C23 C15 1.531(6) .
C23 H23A 0.98 .
C23 H23B 0.98 .
C23 H23C 0.98 .
C19 C21 1.496(6) .
C19 C20 1.501(7) .
C19 C12 1.526(6) .
C19 H19 1 .
C24 C27 1.522(7) .
C24 H24A 0.99 .
C24 H24B 0.99 .
C18 C16 1.522(6) .
C18 H18A 0.98 .
C18 H18B 0.98 .
C18 H18C 0.98 .
C17 C16 1.533(7) .
C17 H17A 0.98 .
C17 H17B 0.98 .
C17 H17C 0.98 .
C21 H21A 0.98 .
C21 H21B 0.98 .
C21 H21C 0.98 .
C20 H20A 0.98 .
C20 H20B 0.98 .
C20 H20C 0.98 .
C26 C27 1.517(7) .
C26 H26A 0.99 .
C26 H26B 0.99 .
C27 H27A 0.99 .
C27 H27B 0.99 .
Mo1 O1 2.100(2) .
Mo1 Mo1 2.1080(6) 2_765
Mo1 O4 2.109(2) .
Mo1 O2 2.113(2) .
Mo1 O3 2.116(2) .
I2 C5 2.105(4) .
O4 C1 1.285(4) .
C5 C6 1.368(6) .
C5 C4 1.379(6) .
O2 C1 1.270(4) 2_765
O1 C8 1.274(4) .
C1 O2 1.270(4) 2_765
C1 C2 1.485(5) .
C2 C3 1.390(6) .
C2 C7 1.391(6) .
C9 C14 1.395(5) .
C9 C10 1.398(6) .
C9 C8 1.507(5) .
O3 C8 1.272(4) 2_765
C3 C4 1.385(6) .
C3 H3 0.95 .
C10 C11 1.392(6) .
C10 C16 1.532(6) .
C8 O3 1.272(4) 2_765
C15 C14 1.517(6) .
C15 H15 1 .
C14 C13 1.398(5) .
C4 H4 0.95 .
C12 C11 1.387(6) .
C12 C13 1.401(6) .
C13 H13 0.95 .
C16 H16 1 .
C7 C6 1.396(5) .
C7 H7 0.95 .
C11 H11 0.95 .
C6 H6 0.95 .
